data_2205282
loop_
_publ_author_name
'Gao, Shan'
'Huo, Li-Hua'
'Ng, Seik Weng'

_publ_section_title
;
 3-Ammonio-4-methoxybenzenesulfonate
;
_journal_issue 3
_journal_name_full 'Acta Crystallographica Section E'
_journal_page_first o539
_journal_page_last o540
_journal_paper_doi 10.1107/S160053680500293X
_journal_volume 61
_journal_year 2005
_chemical_formula_iupac 'C7 H9 N O4 S'
_chemical_formula_moiety 'C7 H9 N O4 S'
_chemical_formula_sum 'C7 H9 N O4 S'
_chemical_formula_weight 203.21
_chemical_name_systematic
;
3-Ammonio-4-methoxybenzenesulfonate
;
_space_group_IT_number 2
_symmetry_cell_setting triclinic
_symmetry_space_group_name_Hall '-P 1'
_symmetry_space_group_name_H-M 'P -1'
_atom_sites_solution_hydrogens geom
_atom_sites_solution_primary direct
_atom_sites_solution_secondary difmap
_audit_creation_method SHELXL-97
_cell_angle_alpha 62.05(3)
_cell_angle_beta 65.34(3)
_cell_angle_gamma 74.04(3)
_cell_formula_units_Z 2
_cell_length_a 7.321(2)
_cell_length_b 8.234(2)
_cell_length_c 8.354(2)
_cell_measurement_reflns_used 3869
_cell_measurement_temperature 295(2)
_cell_measurement_theta_max 27.5
_cell_measurement_theta_min 3.1
_cell_volume 402.3(2)
_computing_cell_refinement RAPID-AUTO
_computing_data_collection 'RAPID-AUTO (Rigaku, 1998)'
_computing_data_reduction 'CrystalStructure (Rigaku/MSC, 2002)'
_computing_molecular_graphics 'ORTEPII (Johnson, 1976)'
_computing_publication_material SHELXL97
_computing_structure_refinement 'SHELXL97 (Sheldrick, 1997)'
_computing_structure_solution 'SHELXS97 (Sheldrick, 1997)'
_diffrn_ambient_temperature 295(2)
_diffrn_measured_fraction_theta_full 0.99
_diffrn_measured_fraction_theta_max 0.99
_diffrn_measurement_device_type 'Rigaku R-AXIS RAPID '
_diffrn_measurement_method \w
_diffrn_radiation_monochromator graphite
_diffrn_radiation_source 'fine-focus sealed tube'
_diffrn_radiation_type MoK\a
_diffrn_radiation_wavelength 0.71073
_diffrn_reflns_av_R_equivalents 0.011
_diffrn_reflns_av_sigmaI/netI 0.012
_diffrn_reflns_limit_h_max 8
_diffrn_reflns_limit_h_min -9
_diffrn_reflns_limit_k_max 10
_diffrn_reflns_limit_k_min -10
_diffrn_reflns_limit_l_max 10
_diffrn_reflns_limit_l_min -10
_diffrn_reflns_number 3979
_diffrn_reflns_theta_full 27.5
_diffrn_reflns_theta_max 27.5
_diffrn_reflns_theta_min 3.1
_diffrn_standards_decay_% 0
_diffrn_standards_interval_count 0
_diffrn_standards_interval_time 0
_diffrn_standards_number 0
_exptl_absorpt_coefficient_mu 0.382
_exptl_absorpt_correction_T_max 0.931
_exptl_absorpt_correction_T_min 0.810
_exptl_absorpt_correction_type multi-scan
_exptl_absorpt_process_details '(ABSCOR; Higashi, 1995)'
_exptl_crystal_colour Colorless
_exptl_crystal_density_diffrn 1.678
_exptl_crystal_density_method 'not measured'
_exptl_crystal_description Prism
_exptl_crystal_F_000 212
_exptl_crystal_size_max 0.34
_exptl_crystal_size_mid 0.26
_exptl_crystal_size_min 0.19
_refine_diff_density_max 0.33
_refine_diff_density_min -0.38
_refine_ls_extinction_method none
_refine_ls_goodness_of_fit_ref 1.04
_refine_ls_hydrogen_treatment refall
_refine_ls_matrix_type full
_refine_ls_number_parameters 154
_refine_ls_number_reflns 1830
_refine_ls_number_restraints 9
_refine_ls_restrained_S_all 1.04
_refine_ls_R_factor_all 0.030
_refine_ls_R_factor_gt 0.028
_refine_ls_shift/su_max 0.001
_refine_ls_shift/su_mean 0.000
_refine_ls_structure_factor_coef Fsqd
_refine_ls_weighting_details 'calc w = 1/[\s^2^(Fo^2^)+(0.0530P)^2^+0.1821P] where P = (Fo^2^+2Fc^2^)/3'
_refine_ls_weighting_scheme calc
_refine_ls_wR_factor_gt 0.083
_refine_ls_wR_factor_ref 0.084
_reflns_number_gt 1713
_reflns_number_total 1830
_reflns_threshold_expression I>2\s(I)
_cod_data_source_file is6043.cif
_cod_data_source_block I
_cod_depositor_comments
;
The following automatic conversions were performed:
'_symmetry_cell_setting' value 'Triclinic' changed to 'triclinic'
according to '/home/saulius/struct/CIF-dictionaries/cif_core.dic'
dictionary named 'cif_core.dic' version 2.4.1 from
2010-06-29.

'_exptl_absorpt_correction_type' value 'Multi-scan' changed
to 'multi-scan' according to
'/home/saulius/struct/CIF-dictionaries/cif_core.dic' dictionary named
'cif_core.dic' version 2.4.1 from 2010-06-29.

Automatic conversion script
Id: cif_fix_enum 1527 2010-12-29 10:47:43Z saulius 

The following automatic conversions were performed:

'_symmetry_cell_setting' value 'Triclinic' changed to 'triclinic'
according to /home/saulius/struct/CIF-dictionaries/cif_core.dic
dictionary named 'cif_core.dic' version 2.4.1 from
2010-06-29.

'_exptl_absorpt_correction_type' value 'Multi-scan'
changed to 'multi-scan' according to
/home/saulius/struct/CIF-dictionaries/cif_core.dic dictionary named
'cif_core.dic' version 2.4.1 from 2010-06-29.

Automatic conversion script
Id: cif_fix_values 1715 2011-07-08 13:25:40Z adriana 
;
_cod_original_cell_volume 402.30(10)
_cod_database_code 2205282
_cod_database_fobs_code 2205282

loop_
_symmetry_equiv_pos_as_xyz
'x, y, z'
'-x, -y, -z'

loop_
_atom_site_label
_atom_site_fract_x
_atom_site_fract_y
_atom_site_fract_z
_atom_site_U_iso_or_equiv
_atom_site_adp_type
_atom_site_calc_flag
_atom_site_refinement_flags
_atom_site_occupancy
_atom_site_type_symbol
S1 0.20715(5) 0.17966(4) 0.70736(4) 0.01820(10) Uani d . 1 S
O1 0.3589(2) 0.05210(10) 0.7911(2) 0.0259(2) Uani d . 1 O
O2 0.1115(2) 0.08810(10) 0.6530(2) 0.0252(2) Uani d . 1 O
O3 0.0620(2) 0.2766(2) 0.8221(2) 0.0293(3) Uani d . 1 O
O4 0.6393(2) 0.73970(10) -0.04040(10) 0.0241(2) Uani d . 1 O
N1 0.3040(2) 0.8525(2) 0.1882(2) 0.0201(2) Uani d D 1 N
C1 0.3461(2) 0.3464(2) 0.4875(2) 0.0185(3) Uani d . 1 C
C2 0.2715(2) 0.5314(2) 0.4307(2) 0.0185(3) Uani d D 1 C
C3 0.3757(2) 0.6567(2) 0.2520(2) 0.0178(3) Uani d . 1 C
C4 0.5540(2) 0.6018(2) 0.1294(2) 0.0186(3) Uani d . 1 C
C5 0.6265(2) 0.4157(2) 0.1873(2) 0.0218(3) Uani d D 1 C
C6 0.5224(2) 0.2889(2) 0.3667(2) 0.0220(3) Uani d D 1 C
C7 0.8295(3) 0.6943(2) -0.1674(2) 0.0306(3) Uani d D 1 C
H1n1 0.313(3) 0.904(3) 0.069(2) 0.042(6) Uiso d D 1 H
H1n2 0.179(2) 0.872(3) 0.249(3) 0.034(5) Uiso d D 1 H
H1n3 0.370(3) 0.910(3) 0.206(3) 0.033(5) Uiso d D 1 H
H2 0.152(2) 0.574(2) 0.510(2) 0.029(5) Uiso d D 1 H
H5 0.744(2) 0.373(3) 0.106(2) 0.033(5) Uiso d D 1 H
H6 0.575(3) 0.1630(10) 0.404(2) 0.027(4) Uiso d D 1 H
H71 0.936(3) 0.651(3) -0.117(3) 0.052(6) Uiso d D 1 H
H72 0.853(3) 0.800(2) -0.286(2) 0.051(6) Uiso d D 1 H
H73 0.828(3) 0.597(2) -0.198(3) 0.046(6) Uiso d D 1 H

loop_
_atom_site_aniso_label
_atom_site_aniso_U_11
_atom_site_aniso_U_22
_atom_site_aniso_U_33
_atom_site_aniso_U_12
_atom_site_aniso_U_13
_atom_site_aniso_U_23
S1 0.0171(2) 0.0166(2) 0.0171(2) -0.00180(10) -0.00620(10) -0.00350(10)
O1 0.0238(5) 0.0233(5) 0.0243(5) -0.0021(4) -0.0128(4) -0.0007(4)
O2 0.0216(5) 0.0266(5) 0.0277(5) -0.0069(4) -0.0078(4) -0.0093(4)
O3 0.0292(6) 0.0277(5) 0.0241(5) -0.0007(4) -0.0032(4) -0.0113(4)
O4 0.0213(5) 0.0215(5) 0.0186(5) -0.0020(4) -0.0020(4) -0.0038(4)
N1 0.0170(6) 0.0163(5) 0.0213(6) -0.0017(4) -0.0056(5) -0.0039(4)
C1 0.0178(6) 0.0174(6) 0.0179(6) -0.0033(5) -0.0067(5) -0.0040(5)
C2 0.0164(6) 0.0194(6) 0.0183(6) -0.0014(5) -0.0059(5) -0.0065(5)
C3 0.0169(6) 0.0151(6) 0.0202(6) -0.0009(5) -0.0084(5) -0.0049(5)
C4 0.0169(6) 0.0204(6) 0.0177(6) -0.0030(5) -0.0067(5) -0.0057(5)
C5 0.0171(6) 0.0227(7) 0.0228(7) 0.0003(5) -0.0047(5) -0.0101(5)
C6 0.0210(7) 0.0167(6) 0.0251(7) 0.0003(5) -0.0082(5) -0.0069(5)
C7 0.0248(7) 0.0343(8) 0.0226(7) -0.0032(6) 0.0002(6) -0.0107(6)

loop_
_atom_type_symbol
_atom_type_description
_atom_type_scat_dispersion_real
_atom_type_scat_dispersion_imag
_atom_type_scat_source
C C 0.0033 0.0016 'International Tables Vol C Tables 4.2.6.8 and 6.1.1.4'
H H 0.0000 0.0000 'International Tables Vol C Tables 4.2.6.8 and 6.1.1.4'
N N 0.0061 0.0033 'International Tables Vol C Tables 4.2.6.8 and 6.1.1.4'
O O 0.0106 0.0060 'International Tables Vol C Tables 4.2.6.8 and 6.1.1.4'
S S 0.1246 0.1234 'International Tables Vol C Tables 4.2.6.8 and 6.1.1.4'

loop_
_geom_angle_atom_site_label_1
_geom_angle_atom_site_label_2
_geom_angle_atom_site_label_3
_geom_angle
_geom_angle_publ_flag
O1 S1 O2 111.10(10) yes
O1 S1 O3 114.40(10) yes
O2 S1 O3 112.60(10) yes
C1 S1 O1 105.00(10) yes
C1 S1 O2 105.40(10) yes
C1 S1 O3 107.60(10) yes
C4 O4 C7 117.80(10) yes
C2 C1 C6 120.40(10) yes
C2 C1 S1 120.00(10) yes
C6 C1 S1 119.50(10) yes
C1 C2 C3 118.70(10) no
C2 C3 C4 121.70(10) no
C2 C3 N1 120.40(10) yes
C4 C3 N1 117.90(10) yes
O4 C4 C5 125.90(10) yes
O4 C4 C3 115.10(10) yes
C3 C4 C5 119.10(10) no
C4 C5 C6 119.50(10) no
C1 C6 C6 120.60(10) no
C3 N1 H1n1 113(2) no
C3 N1 H1n2 112.0(10) no
H1n1 N1 H1n2 104(2) no
C3 N1 H1n3 110.0(10) no
H1n1 N1 H1n3 109(2) no
H1n2 N1 H1n3 108(2) no
C3 C2 H2 119.0(10) no
C1 C2 H2 122.0(10) no
C4 C5 H5 121.0(10) no
C6 C5 H5 119.0(10) no
C5 C6 H6 118.0(10) no
C1 C6 H6 121.0(10) no
O4 C7 H71 114(2) no
O4 C7 H72 106.0(10) no
H71 C7 H72 115(2) no
O4 C7 H73 114.0(10) no
H71 C7 H73 103(2) no
H72 C7 H73 105(2) no

loop_
_geom_bond_atom_site_label_1
_geom_bond_atom_site_label_2
_geom_bond_distance
_geom_bond_publ_flag
S1 O1 1.4650(10) yes
S1 O2 1.4640(10) yes
S1 O3 1.4450(10) yes
S1 C1 1.771(2) yes
O4 C4 1.354(2) yes
O4 C7 1.434(2) yes
N1 C3 1.457(2) yes
C1 C2 1.387(2) no
C1 C6 1.390(2) no
C2 C3 1.384(2) no
C3 C4 1.397(2) no
C4 C5 1.391(2) no
C5 C6 1.391(2) no
N1 H1n1 0.860(10) no
N1 H1n2 0.860(10) no
N1 H1n3 0.860(10) no
C2 H2 0.950(10) no
C5 H5 0.950(10) no
C6 H6 0.950(10) no
C7 H71 0.950(10) no
C7 H72 0.950(10) no
C7 H73 0.950(10) no

loop_
_geom_hbond_atom_site_label_D
_geom_hbond_atom_site_label_H
_geom_hbond_atom_site_label_A
_geom_hbond_site_symmetry_A
_geom_hbond_distance_DH
_geom_hbond_distance_HA
_geom_hbond_distance_DA
_geom_hbond_angle_DHA
_geom_hbond_publ_flag
N1 H1n1 O1 1_564 0.860(10) 1.980(10) 2.829(2) 171(2) yes
N1 H1n2 O2 2_566 0.860(10) 1.930(10) 2.770(2) 169(2) yes
N1 H1n3 O1 2_666 0.860(10) 2.100(10) 2.878(2) 151(2) yes

loop_
_geom_torsion_atom_site_label_1
_geom_torsion_atom_site_label_2
_geom_torsion_atom_site_label_3
_geom_torsion_atom_site_label_4
_geom_torsion
_geom_torsion_publ_flag
O3 S1 C1 C2 -17.60(10) no
O2 S1 C1 C2 102.80(10) no
O1 S1 C1 C2 -139.80(10) no
O3 S1 C1 C6 166.90(10) no
O2 S1 C1 C6 -72.70(10) no
O1 S1 C1 C6 44.70(10) no
C6 C1 C2 C3 0.1(2) no
S1 C1 C2 C3 -175.30(10) no
C1 C2 C3 C4 -0.7(2) no
C1 C2 C3 N1 -179.10(10) no
C7 O4 C4 C5 -4.9(2) no
C7 O4 C4 C3 176.10(10) no
C2 C3 C4 O4 -179.80(10) no
N1 C3 C4 O4 -1.3(2) no
C2 C3 C4 C5 1.1(2) no
N1 C3 C4 C5 179.60(10) no
O4 C4 C5 C6 -180.00(10) no
C3 C4 C5 C6 -1.0(2) no
C4 C5 C6 C1 0.5(2) no
C2 C1 C6 C5 0.0(2) no
S1 C1 C6 C5 175.50(10) no

loop_
_cod_related_entry_id
_cod_related_entry_database
_cod_related_entry_code
1 ChemSpider 60185
